data_7106572
loop_
_publ_author_name
'Brendan F. Abrahams'
'Berin A. Boughton'
'Nicholas J. FitzGerald'
'Jessica L. Holmes'
'Richard Robson'

_publ_section_title
;
 A highly symmetric diamond-like assembly of cyclocatechylene-based
 tetrahedral cages
;
_journal_name_full Chem.Commun.
_journal_page_first 7404
_journal_paper_doi 10.1039/c1cc12723c
_journal_volume 47
_journal_year 2011
_chemical_formula_sum 'C180 H438 Cu6 I2 N6 Na8 O102'
_chemical_formula_weight 5138.32
_chemical_name_systematic
;
?
;
_space_group_IT_number 227
_symmetry_cell_setting cubic
_symmetry_space_group_name_Hall '-F 4vw 2vw 3'
_symmetry_space_group_name_H-M 'F d -3 m :2'
_atom_sites_solution_hydrogens geom
_atom_sites_solution_primary direct
_atom_sites_solution_secondary difmap
_audit_creation_method SHELXL-97
_cell_angle_alpha 90.00
_cell_angle_beta 90.00
_cell_angle_gamma 90.00
_cell_formula_units_Z 8
_cell_length_a 36.6111(5)
_cell_length_b 36.6111(5)
_cell_length_c 36.6111(5)
_cell_measurement_reflns_used 3212
_cell_measurement_temperature 130(2)
_cell_measurement_theta_max 73.2
_cell_measurement_theta_min 4.00
_cell_volume 49072.5(12)
_computing_cell_refinement
;
CrysAlisPro, Oxford Diffraction Ltd.,
Version 1.171.34.44 (release 25-10-2010 CrysAlis171 .NET)
(compiled Oct 25 2010,18:11:34)
;
_computing_data_collection
;
CrysAlisPro, Oxford Diffraction Ltd.,
Version 1.171.34.44 (release 25-10-2010 CrysAlis171 .NET)
(compiled Oct 25 2010,18:11:34)
;
_computing_data_reduction
;
CrysAlisPro, Oxford Diffraction Ltd.,
Version 1.171.34.44 (release 25-10-2010 CrysAlis171 .NET)
(compiled Oct 25 2010,18:11:34)
;
_computing_structure_refinement 'SHELXL-97 (Sheldrick, 1997)'
_computing_structure_solution 'SHELXS-97 (Sheldrick, 1997)'
_diffrn_ambient_temperature 130(1)
_diffrn_detector_area_resol_mean 16.0711
_diffrn_measured_fraction_theta_full 0.991
_diffrn_measured_fraction_theta_max 0.991
_diffrn_measurement_device_type 'XCalibur, Sapphire3'
_diffrn_measurement_method '\w scans'
_diffrn_radiation_monochromator graphite
_diffrn_radiation_source 'Enhance (Cu) X-ray source'
_diffrn_radiation_type CuK\a
_diffrn_radiation_wavelength 1.54184
_diffrn_reflns_av_R_equivalents 0.0225
_diffrn_reflns_av_sigmaI/netI 0.0177
_diffrn_reflns_limit_h_max 29
_diffrn_reflns_limit_h_min -43
_diffrn_reflns_limit_k_max 38
_diffrn_reflns_limit_k_min -31
_diffrn_reflns_limit_l_max 43
_diffrn_reflns_limit_l_min -42
_diffrn_reflns_number 10947
_diffrn_reflns_theta_full 67.90
_diffrn_reflns_theta_max 67.90
_diffrn_reflns_theta_min 4.00
_exptl_absorpt_coefficient_mu 3.454
_exptl_absorpt_correction_T_max 1.0000
_exptl_absorpt_correction_T_min 0.76278
_exptl_absorpt_correction_type multi-scan
_exptl_absorpt_process_details
;
CrysAlisPro, Oxford Diffraction Ltd.,
Version 1.171.34.44 (release 25-10-2010 CrysAlis171 .NET)
(compiled Oct 25 2010,18:11:34)
Empirical absorption correction using spherical harmonics,
implemented in SCALE3 ABSPACK scaling algorithm.
;
_exptl_crystal_colour yellow
_exptl_crystal_density_diffrn 1.391
_exptl_crystal_density_method 'not measured'
_exptl_crystal_description 'partial cube'
_exptl_crystal_F_000 21952
_exptl_crystal_size_max 0.38
_exptl_crystal_size_mid 0.31
_exptl_crystal_size_min 0.22
_platon_squeeze_details
;
;
_refine_diff_density_max 1.037
_refine_diff_density_min -0.736
_refine_diff_density_rms 0.134
_refine_ls_extinction_method none
_refine_ls_goodness_of_fit_ref 1.530
_refine_ls_hydrogen_treatment constr
_refine_ls_matrix_type full
_refine_ls_number_parameters 79
_refine_ls_number_reflns 2121
_refine_ls_number_restraints 0
_refine_ls_restrained_S_all 1.530
_refine_ls_R_factor_all 0.1484
_refine_ls_R_factor_gt 0.1279
_refine_ls_shift/su_max 0.000
_refine_ls_shift/su_mean 0.000
_refine_ls_structure_factor_coef Fsqd
_refine_ls_weighting_details 'calc w=1/[\s^2^(Fo^2^)+(0.2000P)^2^+0.0000P] where P=(Fo^2^+2Fc^2^)/3'
_refine_ls_weighting_scheme calc
_refine_ls_wR_factor_gt 0.3693
_refine_ls_wR_factor_ref 0.4008
_reflns_number_gt 1339
_reflns_number_total 2121
_reflns_threshold_expression >2sigma(I)
_cod_data_source_file c1cc12723c.txt
_cod_data_source_block cuctcsqsadrev
_cod_original_sg_symbol_H-M Fd-3m
_cod_database_code 7106572

loop_
_symmetry_equiv_pos_as_xyz
'x, y, z'
'-x+3/4, -y+1/4, z+1/2'
'-x+1/4, y+1/2, -z+3/4'
'x+1/2, -y+3/4, -z+1/4'
'z, x, y'
'z+1/2, -x+3/4, -y+1/4'
'-z+3/4, -x+1/4, y+1/2'
'-z+1/4, x+1/2, -y+3/4'
'y, z, x'
'-y+1/4, z+1/2, -x+3/4'
'y+1/2, -z+3/4, -x+1/4'
'-y+3/4, -z+1/4, x+1/2'
'y+3/4, x+1/4, -z+1/2'
'-y, -x, -z'
'y+1/4, -x+1/2, z+3/4'
'-y+1/2, x+3/4, z+1/4'
'x+3/4, z+1/4, -y+1/2'
'-x+1/2, z+3/4, y+1/4'
'-x, -z, -y'
'x+1/4, -z+1/2, y+3/4'
'z+3/4, y+1/4, -x+1/2'
'z+1/4, -y+1/2, x+3/4'
'-z+1/2, y+3/4, x+1/4'
'-z, -y, -x'
'x, y+1/2, z+1/2'
'-x+3/4, -y+3/4, z+1'
'-x+1/4, y+1, -z+5/4'
'x+1/2, -y+5/4, -z+3/4'
'z, x+1/2, y+1/2'
'z+1/2, -x+5/4, -y+3/4'
'-z+3/4, -x+3/4, y+1'
'-z+1/4, x+1, -y+5/4'
'y, z+1/2, x+1/2'
'-y+1/4, z+1, -x+5/4'
'y+1/2, -z+5/4, -x+3/4'
'-y+3/4, -z+3/4, x+1'
'y+3/4, x+3/4, -z+1'
'-y, -x+1/2, -z+1/2'
'y+1/4, -x+1, z+5/4'
'-y+1/2, x+5/4, z+3/4'
'x+3/4, z+3/4, -y+1'
'-x+1/2, z+5/4, y+3/4'
'-x, -z+1/2, -y+1/2'
'x+1/4, -z+1, y+5/4'
'z+3/4, y+3/4, -x+1'
'z+1/4, -y+1, x+5/4'
'-z+1/2, y+5/4, x+3/4'
'-z, -y+1/2, -x+1/2'
'x+1/2, y, z+1/2'
'-x+5/4, -y+1/4, z+1'
'-x+3/4, y+1/2, -z+5/4'
'x+1, -y+3/4, -z+3/4'
'z+1/2, x, y+1/2'
'z+1, -x+3/4, -y+3/4'
'-z+5/4, -x+1/4, y+1'
'-z+3/4, x+1/2, -y+5/4'
'y+1/2, z, x+1/2'
'-y+3/4, z+1/2, -x+5/4'
'y+1, -z+3/4, -x+3/4'
'-y+5/4, -z+1/4, x+1'
'y+5/4, x+1/4, -z+1'
'-y+1/2, -x, -z+1/2'
'y+3/4, -x+1/2, z+5/4'
'-y+1, x+3/4, z+3/4'
'x+5/4, z+1/4, -y+1'
'-x+1, z+3/4, y+3/4'
'-x+1/2, -z, -y+1/2'
'x+3/4, -z+1/2, y+5/4'
'z+5/4, y+1/4, -x+1'
'z+3/4, -y+1/2, x+5/4'
'-z+1, y+3/4, x+3/4'
'-z+1/2, -y, -x+1/2'
'x+1/2, y+1/2, z'
'-x+5/4, -y+3/4, z+1/2'
'-x+3/4, y+1, -z+3/4'
'x+1, -y+5/4, -z+1/4'
'z+1/2, x+1/2, y'
'z+1, -x+5/4, -y+1/4'
'-z+5/4, -x+3/4, y+1/2'
'-z+3/4, x+1, -y+3/4'
'y+1/2, z+1/2, x'
'-y+3/4, z+1, -x+3/4'
'y+1, -z+5/4, -x+1/4'
'-y+5/4, -z+3/4, x+1/2'
'y+5/4, x+3/4, -z+1/2'
'-y+1/2, -x+1/2, -z'
'y+3/4, -x+1, z+3/4'
'-y+1, x+5/4, z+1/4'
'x+5/4, z+3/4, -y+1/2'
'-x+1, z+5/4, y+1/4'
'-x+1/2, -z+1/2, -y'
'x+3/4, -z+1, y+3/4'
'z+5/4, y+3/4, -x+1/2'
'z+3/4, -y+1, x+3/4'
'-z+1, y+5/4, x+1/4'
'-z+1/2, -y+1/2, -x'
'-x, -y, -z'
'x-3/4, y-1/4, -z-1/2'
'x-1/4, -y-1/2, z-3/4'
'-x-1/2, y-3/4, z-1/4'
'-z, -x, -y'
'-z-1/2, x-3/4, y-1/4'
'z-3/4, x-1/4, -y-1/2'
'z-1/4, -x-1/2, y-3/4'
'-y, -z, -x'
'y-1/4, -z-1/2, x-3/4'
'-y-1/2, z-3/4, x-1/4'
'y-3/4, z-1/4, -x-1/2'
'-y-3/4, -x-1/4, z-1/2'
'y, x, z'
'-y-1/4, x-1/2, -z-3/4'
'y-1/2, -x-3/4, -z-1/4'
'-x-3/4, -z-1/4, y-1/2'
'x-1/2, -z-3/4, -y-1/4'
'x, z, y'
'-x-1/4, z-1/2, -y-3/4'
'-z-3/4, -y-1/4, x-1/2'
'-z-1/4, y-1/2, -x-3/4'
'z-1/2, -y-3/4, -x-1/4'
'z, y, x'
'-x, -y+1/2, -z+1/2'
'x-3/4, y+1/4, -z'
'x-1/4, -y, z-1/4'
'-x-1/2, y-1/4, z+1/4'
'-z, -x+1/2, -y+1/2'
'-z-1/2, x-1/4, y+1/4'
'z-3/4, x+1/4, -y'
'z-1/4, -x, y-1/4'
'-y, -z+1/2, -x+1/2'
'y-1/4, -z, x-1/4'
'-y-1/2, z-1/4, x+1/4'
'y-3/4, z+1/4, -x'
'-y-3/4, -x+1/4, z'
'y, x+1/2, z+1/2'
'-y-1/4, x, -z-1/4'
'y-1/2, -x-1/4, -z+1/4'
'-x-3/4, -z+1/4, y'
'x-1/2, -z-1/4, -y+1/4'
'x, z+1/2, y+1/2'
'-x-1/4, z, -y-1/4'
'-z-3/4, -y+1/4, x'
'-z-1/4, y, -x-1/4'
'z-1/2, -y-1/4, -x+1/4'
'z, y+1/2, x+1/2'
'-x+1/2, -y, -z+1/2'
'x-1/4, y-1/4, -z'
'x+1/4, -y-1/2, z-1/4'
'-x, y-3/4, z+1/4'
'-z+1/2, -x, -y+1/2'
'-z, x-3/4, y+1/4'
'z-1/4, x-1/4, -y'
'z+1/4, -x-1/2, y-1/4'
'-y+1/2, -z, -x+1/2'
'y+1/4, -z-1/2, x-1/4'
'-y, z-3/4, x+1/4'
'y-1/4, z-1/4, -x'
'-y-1/4, -x-1/4, z'
'y+1/2, x, z+1/2'
'-y+1/4, x-1/2, -z-1/4'
'y, -x-3/4, -z+1/4'
'-x-1/4, -z-1/4, y'
'x, -z-3/4, -y+1/4'
'x+1/2, z, y+1/2'
'-x+1/4, z-1/2, -y-1/4'
'-z-1/4, -y-1/4, x'
'-z+1/4, y-1/2, -x-1/4'
'z, -y-3/4, -x+1/4'
'z+1/2, y, x+1/2'
'-x+1/2, -y+1/2, -z'
'x-1/4, y+1/4, -z-1/2'
'x+1/4, -y, z-3/4'
'-x, y-1/4, z-1/4'
'-z+1/2, -x+1/2, -y'
'-z, x-1/4, y-1/4'
'z-1/4, x+1/4, -y-1/2'
'z+1/4, -x, y-3/4'
'-y+1/2, -z+1/2, -x'
'y+1/4, -z, x-3/4'
'-y, z-1/4, x-1/4'
'y-1/4, z+1/4, -x-1/2'
'-y-1/4, -x+1/4, z-1/2'
'y+1/2, x+1/2, z'
'-y+1/4, x, -z-3/4'
'y, -x-1/4, -z-1/4'
'-x-1/4, -z+1/4, y-1/2'
'x, -z-1/4, -y-1/4'
'x+1/2, z+1/2, y'
'-x+1/4, z, -y-3/4'
'-z-1/4, -y+1/4, x-1/2'
'-z+1/4, y, -x-3/4'
'z, -y-1/4, -x-1/4'
'z+1/2, y+1/2, x'

loop_
_atom_site_label
_atom_site_type_symbol
_atom_site_fract_x
_atom_site_fract_y
_atom_site_fract_z
_atom_site_U_iso_or_equiv
_atom_site_adp_type
_atom_site_occupancy
_atom_site_symmetry_multiplicity
_atom_site_calc_flag
_atom_site_refinement_flags
_atom_site_disorder_assembly
_atom_site_disorder_group
C4 C 0.2140(3) 0.47549(16) 0.97549(16) 0.087(2) Uani 1 2 d S . .
H5A H 0.2393 0.4689 0.9689 0.09(2) Uiso 1 2 calc SR . .
H5B H 0.1974 0.4604 0.9604 0.054(16) Uiso 1 2 calc SR . .
I1 I 0.2453(2) 0.2453(2) 0.0047(2) 0.141(4) Uani 0.50 6 d SP . .
O2 O 0.0785(7) 0.4929(6) 1.0390(6) 0.136(7) Uiso 0.33 1 d P . .
Na1 Na 0.1010(5) 0.5073(6) 1.0498(5) 0.198(7) Uani 0.33 1 d P . .
O3 O 0.0425(4) 0.4787(3) 0.9787(3) 0.110(4) Uiso 0.50 2 d SP . .
O5 O 0.1068(5) 0.4145(5) 0.9569(5) 0.160(5) Uiso 0.50 1 d P . .
O4 O 0.0769(6) 0.4236(6) 1.0283(5) 0.186(7) Uiso 0.50 1 d P . .
C5 C 0.1910(4) 0.5590(4) 1.0590(4) 0.123(6) Uiso 1 6 d S . .
Cu1 Cu 0.1250 0.44674(5) 1.1250 0.0793(7) Uani 1 4 d S . .
O1 O 0.12630(10) 0.44747(10) 1.07259(12) 0.0822(12) Uani 1 1 d . . .
C1 C 0.16126(18) 0.45263(16) 1.06073(18) 0.0861(17) Uani 1 1 d . . .
C3 C 0.20770(18) 0.46633(17) 1.01560(17) 0.0851(16) Uani 1 1 d . . .
C2 C 0.17122(19) 0.45886(16) 1.02533(17) 0.0866(17) Uani 1 1 d . . .
H2 H 0.1531 0.4581 1.0068 0.076(16) Uiso 1 1 calc R . .

loop_
_atom_site_aniso_label
_atom_site_aniso_U_11
_atom_site_aniso_U_22
_atom_site_aniso_U_33
_atom_site_aniso_U_23
_atom_site_aniso_U_13
_atom_site_aniso_U_12
C4 0.096(6) 0.083(3) 0.083(3) -0.020(4) 0.008(3) 0.008(3)
I1 0.141(4) 0.141(4) 0.141(4) -0.034(4) -0.034(4) 0.034(4)
Na1 0.155(12) 0.232(17) 0.208(16) 0.114(13) -0.011(11) -0.010(11)
Cu1 0.0811(8) 0.0757(11) 0.0811(8) 0.000 -0.0087(7) 0.000
O1 0.080(2) 0.078(2) 0.089(3) -0.0077(19) -0.0054(18) -0.0037(18)
C1 0.092(4) 0.076(3) 0.091(4) -0.014(3) -0.012(3) 0.010(3)
C3 0.096(4) 0.077(3) 0.082(3) -0.021(3) 0.008(3) 0.015(3)
C2 0.103(4) 0.075(3) 0.081(4) -0.018(3) -0.008(3) 0.007(3)

loop_
_atom_type_symbol
_atom_type_description
_atom_type_scat_dispersion_real
_atom_type_scat_dispersion_imag
_atom_type_scat_source
C C 0.0181 0.0091 'International Tables Vol C Tables 4.2.6.8 and 6.1.1.4'
H H 0.0000 0.0000 'International Tables Vol C Tables 4.2.6.8 and 6.1.1.4'
O O 0.0492 0.0322 'International Tables Vol C Tables 4.2.6.8 and 6.1.1.4'
Cu Cu -1.9646 0.5888 'International Tables Vol C Tables 4.2.6.8 and 6.1.1.4'
N N 0.0311 0.0180 'International Tables Vol C Tables 4.2.6.8 and 6.1.1.4'
Na Na 0.1353 0.1239 'International Tables Vol C Tables 4.2.6.8 and 6.1.1.4'
I I -0.3257 6.8362 'International Tables Vol C Tables 4.2.6.8 and 6.1.1.4'

loop_
_geom_angle_atom_site_label_1
_geom_angle_atom_site_label_2
_geom_angle_atom_site_label_3
_geom_angle
_geom_angle_site_symmetry_1
_geom_angle_site_symmetry_3
_geom_angle_publ_flag
C3 C4 C3 113.7(6) 139_545 . ?
C3 C4 H5A 108.8 139_545 . ?
C3 C4 H5A 108.8 . . ?
C3 C4 H5B 108.8 139_545 . ?
C3 C4 H5B 108.8 . . ?
H5A C4 H5B 107.7 . . ?
Na1 O2 Na1 60.4(15) . 139_545 ?
Na1 O2 Na1 84(2) . 120_456 ?
Na1 O2 Na1 112.0(13) 139_545 120_456 ?
Na1 O2 O1 68.3(16) . . ?
Na1 O2 O1 120.3(9) 139_545 . ?
Na1 O2 O1 89.3(8) 120_456 . ?
O2 Na1 Na1 95.0(15) . 139_545 ?
O2 Na1 O1 88.8(18) . . ?
Na1 Na1 O1 148.1(4) 139_545 . ?
O2 Na1 O2 70.4(18) . 139_545 ?
O1 Na1 O2 142.6(12) . 139_545 ?
O2 Na1 O2 50.0(17) . 120_456 ?
O1 Na1 O2 90.7(8) . 120_456 ?
O2 Na1 O2 98.2(11) 139_545 120_456 ?
C3 C5 C2 20.89(16) . . ?
C3 C5 C1 35.8(2) . . ?
C2 C5 C1 19.64(15) . . ?
C3 C5 C5 65.8(2) . 120 ?
C2 C5 C5 84.7(3) . 120 ?
C1 C5 C5 101.6(3) . 120 ?
O1 Cu1 O1 92.8(2) 120_456 . ?
O1 Cu1 O1 87.1(2) 120_456 27_546 ?
O1 Cu1 O1 178.4(2) . 27_546 ?
O1 Cu1 O1 178.4(2) 120_456 190_657 ?
O1 Cu1 O1 87.1(2) . 190_657 ?
O1 Cu1 O1 92.8(2) 27_546 190_657 ?
O1 Cu1 Cu1 89.20(12) 120_456 50_464 ?
O1 Cu1 Cu1 89.20(12) . 50_464 ?
O1 Cu1 Cu1 89.20(12) 27_546 50_464 ?
O1 Cu1 Cu1 89.20(12) 190_657 50_464 ?
O1 Cu1 Cu1 90.44(12) 120_456 139_554 ?
O1 Cu1 Cu1 44.22(12) . 139_554 ?
O1 Cu1 Cu1 134.19(12) 27_546 139_554 ?
O1 Cu1 Cu1 88.43(12) 190_657 139_554 ?
Cu1 Cu1 Cu1 45.0 50_464 139_554 ?
C1 O1 Cu1 110.1(4) . . ?
C1 O1 Na1 96.8(5) . . ?
Cu1 O1 Na1 109.6(5) . . ?
C1 O1 O2 112.1(6) . . ?
Cu1 O1 O2 116.5(5) . . ?
O1 C1 C2 125.1(6) . . ?
O1 C1 C1 116.0(3) . 190_657 ?
C2 C1 C1 118.8(4) . 190_657 ?
O1 C1 Na1 56.4(4) . . ?
C2 C1 Na1 87.6(5) . . ?
C1 C1 Na1 127.9(5) 190_657 . ?
C3 C3 C2 119.4(4) 190_657 . ?
C3 C3 C4 125.1(5) 190_657 . ?
C2 C3 C4 115.4(6) . . ?
C3 C3 C5 79.51(12) 190_657 . ?
C2 C3 C5 85.1(4) . . ?
C4 C3 C5 103.4(4) . . ?
C1 C2 C3 121.7(6) . . ?
C1 C2 C5 84.7(4) . . ?
C3 C2 C5 74.0(4) . . ?
C1 C2 H2 119.2 . . ?
C3 C2 H2 119.2 . . ?
C5 C2 H2 112.2 . . ?

loop_
_geom_bond_atom_site_label_1
_geom_bond_atom_site_label_2
_geom_bond_distance
_geom_bond_site_symmetry_2
_geom_bond_publ_flag
C4 C3 1.523(8) 139_545 ?
C4 C3 1.523(8) . ?
C4 H5A 0.9900 . ?
C4 H5B 0.9900 . ?
I1 I1 0.59(3) 169 ?
O2 Na1 2.52(2) 139_545 ?
O2 Na1 2.56(3) 120_456 ?
O2 O1 2.71(2) . ?
Na1 Na1 2.20(3) 139_545 ?
Na1 O1 2.519(17) . ?
Na1 O2 2.52(2) 139_545 ?
Na1 O2 2.56(3) 120_456 ?
Na1 Na1 2.65(4) 120_456 ?
Na1 C1 3.004(18) . ?
Na1 Na1 4.21(3) 29_455 ?
Na1 Na1 4.21(3) 81_446 ?
O5 O4 1.28(2) 86_557 ?
O4 O5 1.28(2) 86_557 ?
C5 C3 3.80(2) . ?
Cu1 O1 1.919(4) 120_456 ?
Cu1 O1 1.919(4) . ?
Cu1 O1 1.919(4) 27_546 ?
Cu1 O1 1.919(4) 190_657 ?
O1 C1 1.365(8) . ?
C1 C2 1.366(9) . ?
C1 C1 1.450(12) 190_657 ?
C3 C3 1.383(13) 190_657 ?
C3 C2 1.409(9) . ?
C2 H2 0.9500 . ?

loop_
_platon_squeeze_void_nr
_platon_squeeze_void_average_x
_platon_squeeze_void_average_y
_platon_squeeze_void_average_z
_platon_squeeze_void_volume
_platon_squeeze_void_count_electrons
_platon_squeeze_void_content
1 0.086 0.011 0.014 23046 3966 ' '
2 0.625 0.125 0.125 106 10 ' '
3 0.125 0.125 0.625 106 10 ' '
4 0.375 0.375 0.375 106 10 ' '
5 0.875 0.375 0.875 106 10 ' '
6 0.125 0.625 0.125 106 10 ' '
7 0.625 0.625 0.625 106 10 ' '
8 0.875 0.875 0.375 106 10 ' '
9 0.375 0.875 0.875 106 10 ' '
